data_2107081
loop_
_publ_author_name
'Morosin, B.'
'Haseda, T.'

_publ_section_title
;
 Crystal structure of the beta-form of Ni (N O3)2 (H2 O)4
;
_journal_name_full 'Acta Crystallographica B (24,1968-38,1982)'
_journal_page_first 2856
_journal_page_last 2858
_journal_volume 35
_journal_year 1979
_chemical_formula_sum 'H8 N2 Ni O10'
_chemical_name_systematic 'Ni (N O3)2 (H2 O)4'
_space_group_IT_number 2
_symmetry_space_group_name_Hall '-P 1'
_symmetry_space_group_name_H-M 'P -1'
_cell_angle_alpha 101.06
_cell_angle_beta 101.53
_cell_angle_gamma 68.77
_cell_formula_units_Z 2
_cell_length_a 7.484
_cell_length_b 10.277
_cell_length_c 5.476
_cell_volume 381.366
_citation_journal_id_ASTM ACBCAR
_cod_data_source_file Morosin_ACBCAR_1979_1245.cif
_cod_data_source_block H8N2Ni1O10
_cod_original_cell_volume 381.3656
_cod_original_formula_sum 'H8 N2 Ni1 O10'
_cod_database_code 2107081

loop_
_symmetry_equiv_pos_as_xyz
x,y,z
-x,-y,-z

loop_
_atom_site_label
_atom_site_type_symbol
_atom_site_fract_x
_atom_site_fract_y
_atom_site_fract_z
_atom_site_occupancy
_atom_site_U_iso_or_equiv
N2 N+5 0.2197 0.3991 0.6613 1 0.0
O3 O-2 0.1699 0.025 -0.2288 1 0.0
O1 O-2 -0.2273 0.088 -0.2726 1 0.0
N1 N+5 0.2953 0.0893 -0.1501 1 0.0
Ni2 Ni+2 0.5 0.5 0.5 1 0.0
H3 H+1 0.01 0.247 0.27 1 0.0
H6 H+1 0.45 0.286 0.22 1 0.0
O6 O-2 0.7596 0.3722 0.6658 1 0.0
O9 O-2 0.1323 0.3966 0.8262 1 0.0
Ni1 Ni+2 0 0 0 1 0.0
H8 H+1 0.76 0.306 0.66 1 0.0
O8 O-2 0.3775 0.4298 0.7299 1 0.0
H4 H+1 0.08 0.211 0.12 1 0.0
O5 O-2 0.3275 0.1282 0.0766 1 0.0
H2 H+1 -0.33 0.088 -0.26 1 0.0
O10 O-2 0.1658 0.374 0.4341 1 0.0
O2 O-2 -0.0629 0.201 0.1859 1 0.0
H7 H+1 0.86 0.394 0.72 1 0.0
O4 O-2 0.3769 0.1067 -0.3086 1 0.0
O7 O-2 0.5145 0.3383 0.2073 1 0.0
H1 H+1 -0.18 0.05 -0.4 1 0.0
H5 H+1 0.5 0.368 0.1 1 0.0
